data_8107156
loop_
_publ_author_name
'Maluleka, Marole M.'
'Mphahlele, Malose J.'

_publ_section_title
;
 The crystal structure of
 2-(4-methoxyphenyl)-6,8-diphenyl-4-(phenylamino)quinazoline ---
 acetonitrile (1/1), C35H28N4O
;
_journal_issue 4
_journal_name_full 'Zeitschrift f\"ur Kristallographie - New Crystal Structures'
_journal_page_first 1237
_journal_page_last 1239
_journal_paper_doi 10.1515/ncrs-2016-0166
_journal_volume 231
_journal_year 2016
_chemical_formula_moiety 'C33 H25 N3 O, C2 H3 N'
_chemical_formula_sum 'C35 H28 N4 O'
_chemical_formula_weight 520.61
_space_group_IT_number 2
_space_group_name_Hall '-P 1'
_space_group_name_H-M_alt 'P -1'
_symmetry_cell_setting triclinic
_symmetry_space_group_name_Hall '-P 1'
_symmetry_space_group_name_H-M 'P -1'
_atom_sites_solution_hydrogens geom
_atom_sites_solution_primary direct
_atom_sites_solution_secondary difmap
_cell_angle_alpha 89.499(4)
_cell_angle_beta 77.169(4)
_cell_angle_gamma 79.758(4)
_cell_formula_units_Z 2
_cell_length_a 10.5972(11)
_cell_length_b 11.0497(12)
_cell_length_c 12.0241(12)
_cell_measurement_reflns_used 9960
_cell_measurement_temperature 173(2)
_cell_measurement_theta_max 28.38
_cell_measurement_theta_min 2.98
_cell_volume 1350.2(2)
_computing_cell_refinement 'SAINT-Plus (Bruker, 2004)'
_computing_data_collection 'APEX3 (Bruker, 2005)'
_computing_data_reduction 'SAINT-Plus and XPREP (Bruker 2004)'
_computing_molecular_graphics
;
Ortep-3 for Windows (Farrugia, 1997) and DIAMOND (Brandenburg, 1999)
;
_computing_publication_material
;
WinGX publication routines (Farrugia, 1999) and PLATON (Spek, 2009)
;
_computing_structure_refinement 'SHELXL-97 (Sheldrick, 2008)'
_computing_structure_solution 'SHELXS-97 (Sheldrick, 2008)'
_diffrn_ambient_temperature 173(2)
_diffrn_measured_fraction_theta_full 0.979
_diffrn_measured_fraction_theta_max 0.979
_diffrn_measurement_device_type 'Bruker D8 Venture Photon CCD area detector'
_diffrn_measurement_method '\w scans'
_diffrn_radiation_monochromator graphite
_diffrn_radiation_type MoK\a
_diffrn_radiation_wavelength 0.71073
_diffrn_reflns_av_R_equivalents 0.0399
_diffrn_reflns_av_unetI/netI 0.0402
_diffrn_reflns_limit_h_max 12
_diffrn_reflns_limit_h_min -12
_diffrn_reflns_limit_k_max 13
_diffrn_reflns_limit_k_min -13
_diffrn_reflns_limit_l_max 14
_diffrn_reflns_limit_l_min -14
_diffrn_reflns_number 18764
_diffrn_reflns_theta_full 25.5
_diffrn_reflns_theta_max 25.5
_diffrn_reflns_theta_min 2.93
_diffrn_standards_number 0
_exptl_absorpt_coefficient_mu 0.079
_exptl_absorpt_correction_T_max 0.9937
_exptl_absorpt_correction_T_min 0.9822
_exptl_absorpt_correction_type multi-scan
_exptl_absorpt_process_details 'SADABS (Sheldrick, 1996)'
_exptl_crystal_colour yellow
_exptl_crystal_density_diffrn 1.281
_exptl_crystal_density_method 'not measured'
_exptl_crystal_description needle
_exptl_crystal_F_000 548
_exptl_crystal_size_max 0.36
_exptl_crystal_size_mid 0.1
_exptl_crystal_size_min 0.08
_refine_diff_density_max 0.266
_refine_diff_density_min -0.301
_refine_diff_density_rms 0.048
_refine_ls_extinction_method none
_refine_ls_goodness_of_fit_ref 1.179
_refine_ls_hydrogen_treatment mixed
_refine_ls_matrix_type full
_refine_ls_number_parameters 367
_refine_ls_number_reflns 4920
_refine_ls_number_restraints 0
_refine_ls_restrained_S_all 1.179
_refine_ls_R_factor_all 0.0843
_refine_ls_R_factor_gt 0.0717
_refine_ls_shift/su_max 0
_refine_ls_shift/su_mean 0
_refine_ls_structure_factor_coef Fsqd
_refine_ls_weighting_details 'calc w=1/[\s^2^(Fo^2^)+(0.0327P)^2^+1.6088P] where P=(Fo^2^+2Fc^2^)/3'
_refine_ls_weighting_scheme calc
_refine_ls_wR_factor_gt 0.1494
_refine_ls_wR_factor_ref 0.1541
_reflns_number_gt 4122
_reflns_number_total 4920
_reflns_threshold_expression >2sigma(I)
_cod_data_source_file suppl_ncrs-2016-0166_suppl.cif
_cod_data_source_block 15a_mar001_p
_cod_depositor_comments
;
The following automatic conversions were performed:

data item '_symmetry_cell_setting' value 'Triclinic' was changed to
'triclinic' in accordance with the built-in table derived from the
CIF Core dictionary named 'cif_core.dic' version 2.4.5 last updated
on 2014-11-21.

Automatic conversion script
Id: cif_fix_values 8738 2021-04-28 16:35:53Z antanas 
;
_cod_original_sg_symbol_H-M P-1
_cod_database_code 8107156

loop_
_symmetry_equiv_pos_as_xyz
'x, y, z'
'-x, -y, -z'

loop_
_atom_site_label
_atom_site_type_symbol
_atom_site_fract_x
_atom_site_fract_y
_atom_site_fract_z
_atom_site_U_iso_or_equiv
_atom_site_adp_type
_atom_site_occupancy
_atom_site_symmetry_multiplicity
_atom_site_calc_flag
_atom_site_refinement_flags
_atom_site_disorder_assembly
_atom_site_disorder_group
C1 C 0.2559(2) 0.5795(2) 0.41878(19) 0.0200(5) Uani 1 1 d . . .
C2 C 0.3109(2) 0.6347(2) 0.3162(2) 0.0211(5) Uani 1 1 d . . .
C3 C 0.4333(2) 0.5798(2) 0.2540(2) 0.0239(5) Uani 1 1 d . . .
H3A H 0.4709 0.6181 0.1868 0.029 Uiso 1 1 calc R . .
C4 C 0.5051(2) 0.4698(2) 0.2851(2) 0.0227(5) Uani 1 1 d . . .
C5 C 0.4509(2) 0.4170(2) 0.3844(2) 0.0232(5) Uani 1 1 d . . .
H5 H 0.4976 0.3429 0.4071 0.028 Uiso 1 1 calc R . .
C6 C 0.3285(2) 0.4701(2) 0.4525(2) 0.0204(5) Uani 1 1 d . . .
C7 C 0.2649(2) 0.4201(2) 0.5569(2) 0.0201(5) Uani 1 1 d . . .
C8 C 0.0879(2) 0.5768(2) 0.5738(2) 0.0209(5) Uani 1 1 d . . .
C9 C -0.0450(2) 0.6344(2) 0.6400(2) 0.0228(5) Uani 1 1 d . . .
C10 C -0.1210(2) 0.7309(2) 0.5946(2) 0.0251(6) Uani 1 1 d . . .
H10 H -0.0873 0.7584 0.5207 0.03 Uiso 1 1 calc R . .
C11 C -0.2437(3) 0.7866(2) 0.6549(2) 0.0285(6) Uani 1 1 d . . .
H11 H -0.2937 0.8518 0.6225 0.034 Uiso 1 1 calc R . .
C12 C -0.2940(2) 0.7474(2) 0.7630(2) 0.0276(6) Uani 1 1 d . . .
C13 C -0.2212(3) 0.6521(3) 0.8094(2) 0.0303(6) Uani 1 1 d . . .
H13 H -0.2554 0.6251 0.8834 0.036 Uiso 1 1 calc R . .
C14 C -0.0974(3) 0.5953(2) 0.7478(2) 0.0266(6) Uani 1 1 d . . .
H14 H -0.0484 0.5292 0.78 0.032 Uiso 1 1 calc R . .
C15 C 0.2921(2) 0.2555(2) 0.6982(2) 0.0260(6) Uani 1 1 d . . .
C16 C 0.3383(3) 0.1292(3) 0.6972(3) 0.0368(7) Uani 1 1 d . . .
H16 H 0.3875 0.0874 0.6282 0.044 Uiso 1 1 calc R . .
C17 C 0.3129(3) 0.0647(3) 0.7958(3) 0.0503(9) Uani 1 1 d . . .
H17 H 0.3439 -0.0215 0.7946 0.06 Uiso 1 1 calc R . .
C18 C 0.2429(3) 0.1250(4) 0.8955(3) 0.0540(10) Uani 1 1 d . . .
H18 H 0.2255 0.0806 0.9635 0.065 Uiso 1 1 calc R . .
C19 C 0.1976(3) 0.2507(4) 0.8971(3) 0.0487(9) Uani 1 1 d . . .
H19 H 0.1493 0.2919 0.9668 0.058 Uiso 1 1 calc R . .
C20 C 0.2214(3) 0.3179(3) 0.7985(2) 0.0339(7) Uani 1 1 d . . .
H20 H 0.1901 0.404 0.7999 0.041 Uiso 1 1 calc R . .
C21 C 0.6313(2) 0.4085(2) 0.2102(2) 0.0255(6) Uani 1 1 d . . .
C22 C 0.7232(3) 0.3281(3) 0.2551(3) 0.0342(7) Uani 1 1 d . . .
H22 H 0.708 0.3173 0.3352 0.041 Uiso 1 1 calc R . .
C23 C 0.8365(3) 0.2638(3) 0.1843(3) 0.0491(8) Uani 1 1 d . . .
H23 H 0.898 0.2089 0.2159 0.059 Uiso 1 1 calc R . .
C24 C 0.8600(3) 0.2795(3) 0.0676(3) 0.0519(9) Uani 1 1 d . . .
H24 H 0.9356 0.2329 0.0186 0.062 Uiso 1 1 calc R . .
C25 C 0.7729(3) 0.3635(3) 0.0229(3) 0.0474(8) Uani 1 1 d . . .
H25 H 0.7907 0.3772 -0.0567 0.057 Uiso 1 1 calc R . .
C26 C 0.6599(3) 0.4276(3) 0.0933(2) 0.0355(7) Uani 1 1 d . . .
H26 H 0.601 0.4853 0.0615 0.043 Uiso 1 1 calc R . .
C27 C 0.2408(2) 0.7480(2) 0.27376(19) 0.0208(5) Uani 1 1 d . . .
C28 C 0.3101(3) 0.8401(2) 0.2293(2) 0.0260(6) Uani 1 1 d . . .
H28 H 0.4008 0.8315 0.2297 0.031 Uiso 1 1 calc R . .
C29 C 0.2481(3) 0.9438(3) 0.1845(2) 0.0354(7) Uani 1 1 d . . .
H29 H 0.2965 1.0059 0.1544 0.043 Uiso 1 1 calc R . .
C30 C 0.1166(3) 0.9577(3) 0.1834(2) 0.0397(7) Uani 1 1 d . . .
H30 H 0.0744 1.0291 0.1526 0.048 Uiso 1 1 calc R . .
C31 C 0.0464(3) 0.8675(3) 0.2270(2) 0.0337(7) Uani 1 1 d . . .
H31 H -0.0442 0.8769 0.2261 0.04 Uiso 1 1 calc R . .
C32 C 0.1074(2) 0.7634(2) 0.2720(2) 0.0258(6) Uani 1 1 d . . .
H32 H 0.0582 0.7018 0.3021 0.031 Uiso 1 1 calc R . .
C33 C -0.4688(3) 0.7846(3) 0.9295(2) 0.0446(8) Uani 1 1 d . . .
H33A H -0.474 0.697 0.9352 0.067 Uiso 1 1 calc R . .
H33B H -0.557 0.834 0.9551 0.067 Uiso 1 1 calc R . .
H33C H -0.4114 0.8049 0.9776 0.067 Uiso 1 1 calc R . .
N1 N 0.13625(19) 0.63455(18) 0.48237(16) 0.0208(4) Uani 1 1 d . . .
N2 N 0.1464(2) 0.47145(18) 0.61433(16) 0.0223(5) Uani 1 1 d . . .
N3 N 0.3293(2) 0.3161(2) 0.59496(18) 0.0260(5) Uani 1 1 d . . .
O1 O -0.41672(18) 0.81029(19) 0.81495(17) 0.0391(5) Uani 1 1 d . . .
H3 H 0.406(3) 0.275(3) 0.555(2) 0.032(8) Uiso 1 1 d . . .
C1S C 0.7064(3) 0.1106(2) 0.4862(2) 0.0327(6) Uani 1 1 d . . .
C2S C 0.8446(3) 0.0641(3) 0.4805(3) 0.0376(7) Uani 1 1 d . . .
H2S1 H 0.8925 0.1329 0.4733 0.056 Uiso 1 1 calc R . .
H2S2 H 0.8805 0.0075 0.4142 0.056 Uiso 1 1 calc R . .
H2S3 H 0.8543 0.0203 0.5502 0.056 Uiso 1 1 calc R . .
N1S N 0.5979(3) 0.1485(2) 0.4909(2) 0.0453(7) Uani 1 1 d . . .

loop_
_atom_site_aniso_label
_atom_site_aniso_U_11
_atom_site_aniso_U_22
_atom_site_aniso_U_33
_atom_site_aniso_U_23
_atom_site_aniso_U_13
_atom_site_aniso_U_12
C1 0.0204(12) 0.0228(12) 0.0176(12) -0.0022(9) -0.0040(10) -0.0063(10)
C2 0.0224(13) 0.0234(12) 0.0180(12) -0.0015(10) -0.0034(10) -0.0068(10)
C3 0.0235(13) 0.0274(13) 0.0204(12) 0.0020(10) -0.0018(10) -0.0080(11)
C4 0.0218(13) 0.0257(13) 0.0219(12) -0.0037(10) -0.0040(10) -0.0081(10)
C5 0.0190(13) 0.0228(13) 0.0262(13) -0.0003(10) -0.0050(10) 0.0004(10)
C6 0.0203(12) 0.0219(12) 0.0201(12) -0.0013(10) -0.0043(10) -0.0066(10)
C7 0.0236(13) 0.0181(12) 0.0197(12) 0.0005(9) -0.0059(10) -0.0050(10)
C8 0.0223(13) 0.0210(12) 0.0200(12) -0.0019(10) -0.0042(10) -0.0056(10)
C9 0.0251(13) 0.0229(12) 0.0194(12) -0.0020(10) -0.0003(10) -0.0075(10)
C10 0.0249(13) 0.0245(13) 0.0244(13) -0.0006(10) -0.0001(10) -0.0070(11)
C11 0.0239(14) 0.0267(14) 0.0321(15) 0.0003(11) -0.0033(11) -0.0008(11)
C12 0.0186(13) 0.0308(14) 0.0307(14) -0.0103(11) 0.0015(11) -0.0061(11)
C13 0.0319(15) 0.0370(15) 0.0200(13) -0.0022(11) 0.0048(11) -0.0140(12)
C14 0.0282(14) 0.0272(13) 0.0230(13) 0.0016(10) -0.0031(11) -0.0047(11)
C15 0.0208(13) 0.0348(15) 0.0274(14) 0.0094(11) -0.0122(11) -0.0102(11)
C16 0.0313(16) 0.0365(16) 0.0451(17) 0.0152(13) -0.0146(13) -0.0058(13)
C17 0.0409(19) 0.052(2) 0.063(2) 0.0354(18) -0.0229(17) -0.0108(16)
C18 0.048(2) 0.077(3) 0.050(2) 0.046(2) -0.0278(17) -0.0272(19)
C19 0.0432(19) 0.085(3) 0.0259(16) 0.0146(16) -0.0126(14) -0.0274(18)
C20 0.0334(16) 0.0467(17) 0.0273(14) 0.0071(12) -0.0124(12) -0.0157(13)
C21 0.0203(13) 0.0281(13) 0.0273(13) -0.0056(11) 0.0002(10) -0.0094(11)
C22 0.0246(14) 0.0373(16) 0.0379(16) -0.0025(13) -0.0012(12) -0.0050(12)
C23 0.0275(16) 0.0482(19) 0.062(2) -0.0059(16) 0.0018(15) 0.0040(14)
C24 0.0294(17) 0.059(2) 0.055(2) -0.0225(17) 0.0142(15) -0.0047(16)
C25 0.0388(18) 0.061(2) 0.0354(17) -0.0143(15) 0.0082(14) -0.0109(16)
C26 0.0321(16) 0.0425(17) 0.0280(15) -0.0041(12) 0.0006(12) -0.0055(13)
C27 0.0262(13) 0.0216(12) 0.0127(11) -0.0019(9) -0.0014(10) -0.0026(10)
C28 0.0269(14) 0.0275(13) 0.0211(13) 0.0032(10) -0.0003(10) -0.0047(11)
C29 0.0468(18) 0.0274(14) 0.0267(14) 0.0054(11) 0.0031(12) -0.0071(13)
C30 0.0472(19) 0.0327(16) 0.0294(15) 0.0083(12) -0.0021(13) 0.0103(14)
C31 0.0284(15) 0.0440(17) 0.0233(14) -0.0010(12) -0.0051(11) 0.0070(13)
C32 0.0259(14) 0.0305(14) 0.0186(12) -0.0026(10) -0.0013(10) -0.0035(11)
C33 0.0277(16) 0.064(2) 0.0347(16) -0.0081(15) 0.0074(13) -0.0075(15)
N1 0.0211(11) 0.0222(10) 0.0173(10) 0.0006(8) 0.0003(8) -0.0042(8)
N2 0.0231(11) 0.0224(11) 0.0192(10) 0.0010(8) -0.0004(8) -0.0038(9)
N3 0.0237(12) 0.0263(12) 0.0249(11) 0.0050(9) -0.0014(9) -0.0019(10)
O1 0.0265(10) 0.0472(12) 0.0355(11) -0.0034(9) 0.0067(8) -0.0026(9)
C1S 0.0395(18) 0.0245(14) 0.0301(15) 0.0023(11) -0.0031(12) -0.0014(12)
C2S 0.0297(15) 0.0361(16) 0.0417(17) -0.0047(13) -0.0037(13) 0.0028(13)
N1S 0.0310(15) 0.0474(16) 0.0503(16) 0.0077(13) -0.0050(12) 0.0065(12)

loop_
_atom_type_symbol
_atom_type_description
_atom_type_scat_dispersion_real
_atom_type_scat_dispersion_imag
_atom_type_scat_source
C C 0.0033 0.0016 'International Tables Vol C Tables 4.2.6.8 and 6.1.1.4'
H H 0 0 'International Tables Vol C Tables 4.2.6.8 and 6.1.1.4'
N N 0.0061 0.0033 'International Tables Vol C Tables 4.2.6.8 and 6.1.1.4'
O O 0.0106 0.006 'International Tables Vol C Tables 4.2.6.8 and 6.1.1.4'

loop_
_exptl_crystal_face_index_h
_exptl_crystal_face_index_k
_exptl_crystal_face_index_l
_exptl_crystal_face_perp_dist
0 1 0 0.03
0 -1 0 0.046
1 0 0 0.08
-1 0 0 0.162
0 0 1 0.04
0 -1 -1 0.029
0 1 -1 0.019
0 1 -2 0.019

loop_
_geom_angle_atom_site_label_1
_geom_angle_atom_site_label_2
_geom_angle_atom_site_label_3
_geom_angle
_geom_angle_site_symmetry_1
_geom_angle_site_symmetry_3
N1 C1 C6 122.2(2) . .
N1 C1 C2 118.9(2) . .
C6 C1 C2 118.8(2) . .
C3 C2 C1 118.4(2) . .
C3 C2 C27 119.2(2) . .
C1 C2 C27 122.3(2) . .
C2 C3 C4 123.3(2) . .
C2 C3 H3A 118.3 . .
C4 C3 H3A 118.3 . .
C5 C4 C3 117.8(2) . .
C5 C4 C21 120.8(2) . .
C3 C4 C21 121.3(2) . .
C4 C5 C6 121.5(2) . .
C4 C5 H5 119.3 . .
C6 C5 H5 119.3 . .
C5 C6 C1 120.1(2) . .
C5 C6 C7 124.8(2) . .
C1 C6 C7 115.0(2) . .
N2 C7 N3 119.9(2) . .
N2 C7 C6 121.8(2) . .
N3 C7 C6 118.2(2) . .
N1 C8 N2 127.1(2) . .
N1 C8 C9 116.0(2) . .
N2 C8 C9 116.9(2) . .
C14 C9 C10 118.0(2) . .
C14 C9 C8 121.6(2) . .
C10 C9 C8 120.3(2) . .
C11 C10 C9 121.4(2) . .
C11 C10 H10 119.3 . .
C9 C10 H10 119.3 . .
C10 C11 C12 119.9(2) . .
C10 C11 H11 120 . .
C12 C11 H11 120 . .
O1 C12 C13 125.6(2) . .
O1 C12 C11 114.6(2) . .
C13 C12 C11 119.8(2) . .
C12 C13 C14 120.1(2) . .
C12 C13 H13 119.9 . .
C14 C13 H13 119.9 . .
C9 C14 C13 120.8(2) . .
C9 C14 H14 119.6 . .
C13 C14 H14 119.6 . .
C20 C15 C16 120.5(3) . .
C20 C15 N3 122.7(2) . .
C16 C15 N3 116.7(2) . .
C17 C16 C15 120.3(3) . .
C17 C16 H16 119.9 . .
C15 C16 H16 119.9 . .
C18 C17 C16 119.9(3) . .
C18 C17 H17 120 . .
C16 C17 H17 120 . .
C17 C18 C19 120.0(3) . .
C17 C18 H18 120 . .
C19 C18 H18 120 . .
C18 C19 C20 121.1(3) . .
C18 C19 H19 119.4 . .
C20 C19 H19 119.4 . .
C15 C20 C19 118.2(3) . .
C15 C20 H20 120.9 . .
C19 C20 H20 120.9 . .
C26 C21 C22 118.2(2) . .
C26 C21 C4 121.1(2) . .
C22 C21 C4 120.7(2) . .
C23 C22 C21 120.8(3) . .
C23 C22 H22 119.6 . .
C21 C22 H22 119.6 . .
C24 C23 C22 120.1(3) . .
C24 C23 H23 120 . .
C22 C23 H23 120 . .
C25 C24 C23 119.5(3) . .
C25 C24 H24 120.2 . .
C23 C24 H24 120.2 . .
C24 C25 C26 120.4(3) . .
C24 C25 H25 119.8 . .
C26 C25 H25 119.8 . .
C25 C26 C21 120.8(3) . .
C25 C26 H26 119.6 . .
C21 C26 H26 119.6 . .
C28 C27 C32 118.3(2) . .
C28 C27 C2 119.6(2) . .
C32 C27 C2 122.0(2) . .
C29 C28 C27 120.6(3) . .
C29 C28 H28 119.7 . .
C27 C28 H28 119.7 . .
C30 C29 C28 120.4(3) . .
C30 C29 H29 119.8 . .
C28 C29 H29 119.8 . .
C29 C30 C31 119.8(3) . .
C29 C30 H30 120.1 . .
C31 C30 H30 120.1 . .
C30 C31 C32 120.3(3) . .
C30 C31 H31 119.8 . .
C32 C31 H31 119.8 . .
C31 C32 C27 120.5(3) . .
C31 C32 H32 119.7 . .
C27 C32 H32 119.7 . .
O1 C33 H33A 109.5 . .
O1 C33 H33B 109.5 . .
H33A C33 H33B 109.5 . .
O1 C33 H33C 109.5 . .
H33A C33 H33C 109.5 . .
H33B C33 H33C 109.5 . .
C8 N1 C1 116.3(2) . .
C7 N2 C8 117.4(2) . .
C7 N3 C15 128.6(2) . .
C7 N3 H3 122.3(18) . .
C15 N3 H3 109.1(18) . .
C12 O1 C33 118.0(2) . .
N1S C1S C2S 179.2(3) . .
C1S C2S H2S1 109.5 . .
C1S C2S H2S2 109.5 . .
H2S1 C2S H2S2 109.5 . .
C1S C2S H2S3 109.5 . .
H2S1 C2S H2S3 109.5 . .
H2S2 C2S H2S3 109.5 . .

loop_
_geom_bond_atom_site_label_1
_geom_bond_atom_site_label_2
_geom_bond_distance
_geom_bond_site_symmetry_2
C1 N1 1.366(3) .
C1 C6 1.420(3) .
C1 C2 1.424(3) .
C2 C3 1.380(3) .
C2 C27 1.486(3) .
C3 C4 1.410(4) .
C3 H3A 0.95 .
C4 C5 1.377(3) .
C4 C21 1.487(3) .
C5 C6 1.402(3) .
C5 H5 0.95 .
C6 C7 1.442(3) .
C7 N2 1.320(3) .
C7 N3 1.359(3) .
C8 N1 1.317(3) .
C8 N2 1.358(3) .
C8 C9 1.488(3) .
C9 C14 1.390(3) .
C9 C10 1.401(4) .
C10 C11 1.378(4) .
C10 H10 0.95 .
C11 C12 1.388(4) .
C11 H11 0.95 .
C12 O1 1.375(3) .
C12 C13 1.381(4) .
C13 C14 1.395(4) .
C13 H13 0.95 .
C14 H14 0.95 .
C15 C20 1.385(4) .
C15 C16 1.394(4) .
C15 N3 1.417(3) .
C16 C17 1.377(4) .
C16 H16 0.95 .
C17 C18 1.369(5) .
C17 H17 0.95 .
C18 C19 1.386(5) .
C18 H18 0.95 .
C19 C20 1.392(4) .
C19 H19 0.95 .
C20 H20 0.95 .
C21 C26 1.394(4) .
C21 C22 1.395(4) .
C22 C23 1.388(4) .
C22 H22 0.95 .
C23 C24 1.384(5) .
C23 H23 0.95 .
C24 C25 1.382(5) .
C24 H24 0.95 .
C25 C26 1.382(4) .
C25 H25 0.95 .
C26 H26 0.95 .
C27 C28 1.393(3) .
C27 C32 1.398(4) .
C28 C29 1.384(4) .
C28 H28 0.95 .
C29 C30 1.377(4) .
C29 H29 0.95 .
C30 C31 1.379(4) .
C30 H30 0.95 .
C31 C32 1.384(4) .
C31 H31 0.95 .
C32 H32 0.95 .
C33 O1 1.412(3) .
C33 H33A 0.98 .
C33 H33B 0.98 .
C33 H33C 0.98 .
N3 H3 0.90(3) .
C1S N1S 1.141(4) .
C1S C2S 1.450(4) .
C2S H2S1 0.98 .
C2S H2S2 0.98 .
C2S H2S3 0.98 .

loop_
_geom_hbond_atom_site_label_D
_geom_hbond_atom_site_label_H
_geom_hbond_atom_site_label_A
_geom_hbond_distance_DH
_geom_hbond_distance_HA
_geom_hbond_distance_DA
_geom_hbond_angle_DHA
_geom_hbond_site_symmetry_A
N3 H3 N1S 0.90(3) 2.23(3) 3.112(3) 167(3) .

loop_
_geom_torsion_atom_site_label_1
_geom_torsion_atom_site_label_2
_geom_torsion_atom_site_label_3
_geom_torsion_atom_site_label_4
_geom_torsion
_geom_torsion_site_symmetry_1
_geom_torsion_site_symmetry_2
_geom_torsion_site_symmetry_3
_geom_torsion_site_symmetry_4
N1 C1 C2 C3 178.5(2) . . . .
C6 C1 C2 C3 -0.3(3) . . . .
N1 C1 C2 C27 -2.1(3) . . . .
C6 C1 C2 C27 179.0(2) . . . .
C1 C2 C3 C4 1.8(4) . . . .
C27 C2 C3 C4 -177.6(2) . . . .
C2 C3 C4 C5 -1.7(4) . . . .
C2 C3 C4 C21 174.7(2) . . . .
C3 C4 C5 C6 0.1(4) . . . .
C21 C4 C5 C6 -176.4(2) . . . .
C4 C5 C6 C1 1.3(4) . . . .
C4 C5 C6 C7 179.5(2) . . . .
N1 C1 C6 C5 180.0(2) . . . .
C2 C1 C6 C5 -1.2(3) . . . .
N1 C1 C6 C7 1.6(3) . . . .
C2 C1 C6 C7 -179.5(2) . . . .
C5 C6 C7 N2 -176.6(2) . . . .
C1 C6 C7 N2 1.6(3) . . . .
C5 C6 C7 N3 2.4(4) . . . .
C1 C6 C7 N3 -179.4(2) . . . .
N1 C8 C9 C14 -168.7(2) . . . .
N2 C8 C9 C14 10.8(3) . . . .
N1 C8 C9 C10 11.1(3) . . . .
N2 C8 C9 C10 -169.5(2) . . . .
C14 C9 C10 C11 0.5(4) . . . .
C8 C9 C10 C11 -179.2(2) . . . .
C9 C10 C11 C12 0.1(4) . . . .
C10 C11 C12 O1 179.6(2) . . . .
C10 C11 C12 C13 -0.4(4) . . . .
O1 C12 C13 C14 179.9(2) . . . .
C11 C12 C13 C14 0.0(4) . . . .
C10 C9 C14 C13 -1.0(4) . . . .
C8 C9 C14 C13 178.8(2) . . . .
C12 C13 C14 C9 0.7(4) . . . .
C20 C15 C16 C17 0.7(4) . . . .
N3 C15 C16 C17 176.3(3) . . . .
C15 C16 C17 C18 -0.5(5) . . . .
C16 C17 C18 C19 0.1(5) . . . .
C17 C18 C19 C20 0.2(5) . . . .
C16 C15 C20 C19 -0.4(4) . . . .
N3 C15 C20 C19 -175.7(2) . . . .
C18 C19 C20 C15 -0.1(4) . . . .
C5 C4 C21 C26 152.4(3) . . . .
C3 C4 C21 C26 -23.9(4) . . . .
C5 C4 C21 C22 -26.2(4) . . . .
C3 C4 C21 C22 157.5(2) . . . .
C26 C21 C22 C23 -3.5(4) . . . .
C4 C21 C22 C23 175.2(3) . . . .
C21 C22 C23 C24 0.4(5) . . . .
C22 C23 C24 C25 2.8(5) . . . .
C23 C24 C25 C26 -2.8(5) . . . .
C24 C25 C26 C21 -0.3(5) . . . .
C22 C21 C26 C25 3.4(4) . . . .
C4 C21 C26 C25 -175.2(3) . . . .
C3 C2 C27 C28 -42.5(3) . . . .
C1 C2 C27 C28 138.1(2) . . . .
C3 C2 C27 C32 134.5(2) . . . .
C1 C2 C27 C32 -44.9(3) . . . .
C32 C27 C28 C29 -0.1(4) . . . .
C2 C27 C28 C29 177.0(2) . . . .
C27 C28 C29 C30 0.1(4) . . . .
C28 C29 C30 C31 -0.1(4) . . . .
C29 C30 C31 C32 0.1(4) . . . .
C30 C31 C32 C27 -0.1(4) . . . .
C28 C27 C32 C31 0.1(3) . . . .
C2 C27 C32 C31 -176.9(2) . . . .
N2 C8 N1 C1 3.1(3) . . . .
C9 C8 N1 C1 -177.5(2) . . . .
C6 C1 N1 C8 -3.8(3) . . . .
C2 C1 N1 C8 177.3(2) . . . .
N3 C7 N2 C8 178.6(2) . . . .
C6 C7 N2 C8 -2.4(3) . . . .
N1 C8 N2 C7 0.0(4) . . . .
C9 C8 N2 C7 -179.4(2) . . . .
N2 C7 N3 C15 -6.2(4) . . . .
C6 C7 N3 C15 174.7(2) . . . .
C20 C15 N3 C7 -31.9(4) . . . .
C16 C15 N3 C7 152.6(3) . . . .
C13 C12 O1 C33 6.5(4) . . . .
C11 C12 O1 C33 -173.5(2) . . . .
